data_7004991
loop_
_publ_author_name
'Isele, Katharina'
'Gigon, Fabienne'
'Williams, Alan F.'
'Bernardinelli, G\'erald'
'Franz, Patrick'
'Decurtins, Silvio'

_publ_section_title
;
 Synthesis, structure and properties of {M4O4} cubanes containing
 nickel(II) and cobalt(II).
;
_journal_issue 3
_journal_name_full 'Dalton transactions (Cambridge, England : 2003)'
_journal_page_first 332
_journal_page_last 341
_journal_paper_doi 10.1039/b614424a
_journal_year 2007
_chemical_absolute_configuration ad
_chemical_formula_moiety 'C90 H122 Cl4 Co4 N16 O33'
_chemical_formula_sum 'C90 H122 Cl4 Co4 N16 O33'
_chemical_formula_weight 2333.8
_space_group_IT_number 20
_symmetry_cell_setting orthorhombic
_symmetry_space_group_name_Hall 'C 2c 2'
_symmetry_space_group_name_H-M 'C 2 2 21'
_audit_conform_dict_name cif_core.dic
_audit_conform_dict_version 2.0.1
_audit_creation_date 2000-02-03
_audit_creation_method from_xtal_archive_file_using_CIFIO
_audit_update_record 2003-12-16
_cell_angle_alpha 90.00000
_cell_angle_beta 90.00000
_cell_angle_gamma 90.00000
_cell_formula_units_Z 4
_cell_length_a 19.1066(12)
_cell_length_b 23.3433(10)
_cell_length_c 23.6269(17)
_cell_measurement_reflns_used 8000
_cell_measurement_temperature 200
_cell_measurement_theta_max 25.9
_cell_measurement_theta_min 2.15
_cell_volume 10537.9(11)
_computing_cell_refinement 'CELL (Stoe & Cie, 1999)'
_computing_data_collection 'EXPOSE (Stoe & Cie, 1999)'
_computing_data_reduction 'XRED (Stoe & Cie, 1999)'
_computing_molecular_graphics xtal_gx3
_computing_publication_material xtal_CIFIO
_computing_structure_refinement xtal_CRYLSQ
_computing_structure_solution SIR97
_diffrn_detector_area_resol_mean 6
_diffrn_measured_fraction_theta_full 1.0
_diffrn_measured_fraction_theta_max 1.0
_diffrn_measurement_device_type 'Stoe Ipds'
_diffrn_measurement_method \f
_diffrn_radiation_type MoK\a
_diffrn_radiation_wavelength .71073
_diffrn_reflns_av_R_equivalents .069
_diffrn_reflns_limit_h_max 23
_diffrn_reflns_limit_h_min -23
_diffrn_reflns_limit_k_max 28
_diffrn_reflns_limit_k_min -28
_diffrn_reflns_limit_l_max 29
_diffrn_reflns_limit_l_min -29
_diffrn_reflns_number 66435
_diffrn_reflns_theta_full 25.9
_diffrn_reflns_theta_max 25.9
_diffrn_standards_decay_% 0
_exptl_absorpt_coefficient_mu .806
_exptl_absorpt_correction_T_max .9316
_exptl_absorpt_correction_T_min .8558
_exptl_absorpt_correction_type numerical
_exptl_absorpt_process_details 'XRED; Stoe & Cie, 1999'
_exptl_crystal_colour violet
_exptl_crystal_density_diffrn 1.471
_exptl_crystal_density_meas ?
_exptl_crystal_description prism
_exptl_crystal_size_max .33
_exptl_crystal_size_mid .20
_exptl_crystal_size_min .10
_refine_diff_density_max .465
_refine_diff_density_min -.357
_refine_ls_abs_structure_details Flack_xabs_refined
_refine_ls_abs_structure_Flack -.01(2)
_refine_ls_extinction_coef .00000
_refine_ls_extinction_method none
_refine_ls_goodness_of_fit_ref 1.51(2)
_refine_ls_hydrogen_treatment noref
_refine_ls_number_parameters 663
_refine_ls_number_reflns 5838
_refine_ls_R_factor_gt .037
_refine_ls_shift/su_max .024
_refine_ls_structure_factor_coef F
_refine_ls_weighting_details \w=1/[\s^2^(Fo)+0.0003(Fo^2^)]
_refine_ls_weighting_scheme calc
_refine_ls_wR_factor_ref .037
_reflns_number_gt 5838
_reflns_number_total 10276
_reflns_threshold_expression 'refl observed if Fo > 3.99 \s(Fo)'
_cod_data_source_file b614424a.txt
_cod_data_source_block ILSE
_cod_depositor_comments
;
The following automatic conversions were performed:

'_exptl_crystal_density_meas' value 'not_measured' was changed to '?'
- the value is perceived as not measured.

Automatic conversion script
Id: cif_fix_values 3008 2015-01-20 13:52:24Z robertas 
;
_cod_original_sg_symbol_H-M 'C 2221'
_cod_database_code 7004991

loop_
_symmetry_equiv_pos_as_xyz
+x,+y,+z
-x,-y,1/2+z
+x,-y,-z
-x,+y,1/2-z
1/2+x,1/2+y,+z
1/2-x,1/2-y,1/2+z
1/2+x,1/2-y,-z
1/2-x,1/2+y,1/2-z

loop_
_atom_site_label
_atom_site_fract_x
_atom_site_fract_y
_atom_site_fract_z
_atom_site_U_iso_or_equiv
_atom_site_occupancy
_atom_site_adp_type
Co1 .35205(5) .55267(6) .53821(5) .0229(6) 1.00000 Uani
Co2 .22749(5) .54807(6) .44963(5) .0230(6) 1.00000 Uani
O1a .2363(3) .5483(3) .5372(2) .025(3) 1.00000 Uani
O2a .2232(3) .4938(3) .6350(3) .029(4) 1.00000 Uani
N1a .3265(4) .6062(4) .6024(3) .026(5) 1.00000 Uani
N2a .2460(4) .6542(3) .6516(3) .026(5) 1.00000 Uani
N3a .1187(3) .4640(3) .5617(3) .025(5) 1.00000 Uani
N4a .0409(4) .5187(4) .6085(3) .033(5) 1.00000 Uani
C1a .3601(5) .6435(4) .6391(4) .025(5) 1.00000 Uani
C2a .4324(5) .6540(4) .6468(4) .031(6) 1.00000 Uani
C3a .4494(5) .6950(5) .6861(4) .039(6) 1.00000 Uani
C4a .3995(5) .7246(5) .7177(4) .039(6) 1.00000 Uani
C5a .3285(5) .7146(4) .7103(4) .032(6) 1.00000 Uani
C6a .3102(4) .6742(4) .6696(4) .025(5) 1.00000 Uani
C7a .2581(4) .6138(4) .6114(4) .024(5) 1.00000 Uani
C8a .1788(5) .6771(5) .6713(4) .036(6) 1.00000 Uani
C9a .2046(4) .5793(4) .5808(4) .023(5) 1.00000 Uani
C10a .1713(4) .5363(4) .6238(4) .027(5) 1.00000 Uani
C11a .1102(4) .5067(4) .5979(4) .025(5) 1.00000 Uani
C12a .0518(4) .4463(5) .5472(4) .029(5) 1.00000 Uani
C13a .0295(5) .4031(4) .5098(5) .035(6) 1.00000 Uani
C14a -.0421(5) .3961(5) .5039(5) .042(7) 1.00000 Uani
C15a -.0903(5) .4302(5) .5341(6) .053(7) 1.00000 Uani
C16a -.0693(5) .4726(5) .5697(5) .043(7) 1.00000 Uani
C17a .0029(5) .4800(4) .5760(4) .036(6) 1.00000 Uani
C18a .0130(5) .5632(5) .6450(4) .047(7) 1.00000 Uani
O1b .3349(3) .4658(3) .5477(3) .026(4) 1.00000 Uani
O2b .3940(3) .3734(3) .5075(3) .031(4) 1.00000 Uani
N1b .4513(3) .5227(4) .5598(3) .024(4) 1.00000 Uani
N2b .5153(4) .4526(4) .5967(3) .033(4) 1.00000 Uani
N3b .2513(4) .3691(4) .5801(3) .027(5) 1.00000 Uani
N4b .3135(4) .2908(4) .6020(3) .030(5) 1.00000 Uani
C1b .5213(4) .5405(4) .5602(4) .026(5) 1.00000 Uani
C2b .5519(4) .5912(4) .5415(4) .035(6) 1.00000 Uani
C3b .6238(5) .5953(5) .5464(5) .045(6) 1.00000 Uani
C4b .6643(4) .5518(6) .5696(4) .048(6) 1.00000 Uani
C5b .6343(5) .5013(6) .5880(5) .048(7) 1.00000 Uani
C6b .5615(4) .4960(5) .5822(4) .030(6) 1.00000 Uani
C7b .4509(5) .4703(4) .5808(4) .024(5) 1.00000 Uani
C8b .5359(6) .4007(5) .6249(5) .056(8) 1.00000 Uani
C9b .3816(4) .4382(4) .5852(4) .024(5) 1.00000 Uani
C10b .3832(4) .3747(4) .5673(4) .027(5) 1.00000 Uani
C11b .3155(5) .3458(4) .5834(4) .025(5) 1.00000 Uani
C12b .2064(5) .3257(4) .5984(4) .026(5) 1.00000 Uani
C13b .1341(5) .3250(5) .6050(4) .037(6) 1.00000 Uani
C14b .1029(6) .2753(5) .6239(5) .047(7) 1.00000 Uani
C15b .1427(6) .2269(5) .6346(4) .046(7) 1.00000 Uani
C16b .2132(6) .2258(4) .6298(4) .043(7) 1.00000 Uani
C17b .2446(5) .2772(4) .6114(4) .032(6) 1.00000 Uani
C18b .3729(5) .2524(5) .6127(5) .046(7) 1.00000 Uani
Cl1c .18176(13) .42420(13) .19266(12) .0490(16) 1.00000 Uani
O1c .2074(5) .4807(4) .1812(4) .083(7) 1.00000 Uani
O2c .2363(4) .3914(4) .2155(4) .086(7) 1.00000 Uani
O3c .1253(4) .4289(4) .2320(3) .068(6) 1.00000 Uani
O4c .1596(5) .3995(5) .1412(4) .086(7) 1.00000 Uani
Cl1d .08256(16) .74260(13) .55356(15) .0647(19) 1.00000 Uani
O1d .1113(6) .7839(5) .5911(6) .134(10) 1.00000 Uani
O2d .1380(4) .7083(4) .5333(4) .074(6) 1.00000 Uani
O3d .0468(6) .7676(5) .5086(5) .120(10) 1.00000 Uani
O4d .0355(5) .7066(5) .5837(4) .089(7) 1.00000 Uani
O1e .3183(4) .0544(4) .2288(3) .063(5) 1.00000 Uani
C1e .3869(9) .0767(8) .2344(6) .100(12) 1.00000 Uani
C2e .4020(10) .1073(8) .2846(8) .115(15) 1.00000 Uani
O1f .5929(6) .2670(4) .0214(4) .083(7) 1.00000 Uani
C1f .6302(11) .2281(7) .0591(6) .108(13) 1.00000 Uani
C2f .7016(9) .2288(11) .0424(9) .151(18) 1.00000 Uani
O1g .1144(5) .1386(4) .2159(4) .073(6) 1.00000 Uani
C1g .1823(7) .1569(6) .2345(6) .075(9) 1.00000 Uani
C2g .1955(7) .1467(6) .2958(6) .074(10) 1.00000 Uani
O1h .0696(4) .0303(4) .2372(5) .086(7) 1.00000 Uani
C1h .1109(8) -.0178(7) .2356(8) .108(13) 1.00000 Uani
C2h .0965(6) -.0646(6) .2737(5) .066(9) 1.00000 Uani
O1i .00000 .1973(5) .25000 .102(8) 1.00000 Uani
C1i .0269(8) .2475(8) .2671(8) .069(6) .50000 Uiso
C2i -.0201(10) .2935(8) .2512(11) .099(9) .50000 Uiso
H2a .47223 .63077 .62295 .05000 1.00000 Uiso
H3a .50449 .70489 .69280 .05000 1.00000 Uiso
H4a .41670 .75600 .74881 .05000 1.00000 Uiso
H5a .28918 .73735 .73499 .05000 1.00000 Uiso
H81a .17270 .66756 .71139 .05000 1.00000 Uiso
H82a .17840 .71844 .66652 .05000 1.00000 Uiso
H83a .14079 .65997 .64917 .05000 1.00000 Uiso
H9a .16477 .60743 .56281 .05000 1.00000 Uiso
H10a .15436 .55892 .66181 .05000 1.00000 Uiso
H13a .06672 .37655 .48666 .05000 1.00000 Uiso
H14a -.06184 .36327 .47525 .05000 1.00000 Uiso
H15a -.14603 .42250 .52853 .05000 1.00000 Uiso
H16a -.10681 .49922 .59227 .05000 1.00000 Uiso
H181a -.01316 .59077 .62235 .05000 1.00000 Uiso
H182a -.01799 .54612 .67300 .05000 1.00000 Uiso
H183a .05175 .58297 .66440 .05000 1.00000 Uiso
H2b .52060 .62602 .52387 .05000 1.00000 Uiso
H3b .64981 .63409 .53165 .05000 1.00000 Uiso
H4b .72070 .55748 .57318 .05000 1.00000 Uiso
H5b .66575 .46697 .60628 .05000 1.00000 Uiso
H81b .56018 .37508 .59761 .05000 1.00000 Uiso
H82b .56828 .41014 .65672 .05000 1.00000 Uiso
H83b .49399 .38108 .64001 .05000 1.00000 Uiso
H9b .36695 .43877 .62974 .05000 1.00000 Uiso
H10b .42530 .35176 .58866 .05000 1.00000 Uiso
H13b .10292 .36289 .59549 .05000 1.00000 Uiso
H14b .04643 .27411 .63032 .05000 1.00000 Uiso
H15b .11591 .18779 .64764 .05000 1.00000 Uiso
H16b .24379 .18768 .63956 .05000 1.00000 Uiso
H181b .37658 .24520 .65305 .05000 1.00000 Uiso
H182b .36539 .21631 .59286 .05000 1.00000 Uiso
H183b .41611 .27026 .59920 .05000 1.00000 Uiso
H11e .42427 .04180 .23390 .05000 1.00000 Uiso
H12e .39799 .10524 .19986 .05000 1.00000 Uiso
H21e .36714 .14403 .28777 .05000 1.00000 Uiso
H22e .39415 .07993 .32020 .05000 1.00000 Uiso
H23e .45708 .12208 .28385 .05000 1.00000 Uiso
H11f .62513 .24244 .10282 .05000 1.00000 Uiso
H12f .60905 .18489 .05514 .05000 1.00000 Uiso
H21f .70650 .21455 -.00129 .05000 1.00000 Uiso
H22f .72258 .27210 .04639 .05000 1.00000 Uiso
H23f .72935 .19978 .07058 .05000 1.00000 Uiso
H11g .22162 .13367 .21026 .05000 1.00000 Uiso
H12g .18717 .20264 .22623 .05000 1.00000 Uiso
H21g .15615 .17000 .32003 .05000 1.00000 Uiso
H22g .19060 .10103 .30406 .05000 1.00000 Uiso
H23g .24710 .16068 .30998 .05000 1.00000 Uiso
H11h .10034 -.04073 .19845 .05000 1.00000 Uiso
H12h .16428 -.00565 .23592 .05000 1.00000 Uiso
H21h .09385 -.04903 .31551 .05000 1.00000 Uiso
H22h .04698 -.08378 .26267 .05000 1.00000 Uiso
H23h .13650 -.09585 .27080 .05000 1.00000 Uiso
H11i .02334 .25028 .30912 .05000 .50000 Uiso
H12i .07539 .24935 .25620 .05000 .50000 Uiso
H21i -.02573 .29385 .21046 .05000 .50000 Uiso
H22i -.06524 .28784 .26911 .05000 .50000 Uiso
H23i -.00089 .32871 .26328 .05000 .50000 Uiso

loop_
_atom_site_aniso_label
_atom_site_aniso_U_11
_atom_site_aniso_U_22
_atom_site_aniso_U_33
_atom_site_aniso_U_12
_atom_site_aniso_U_13
_atom_site_aniso_U_23
Co1 .0210(5) .0218(7) .0260(6) .0004(6) -.0008(5) -.0007(6)
Co2 .0209(5) .0208(7) .0273(6) .0001(5) -.0021(5) .0037(6)
O1a .022(3) .026(4) .028(3) .003(3) .003(3) -.010(4)
O2a .026(3) .031(4) .031(4) .001(3) .000(3) -.004(3)
N1a .021(4) .025(5) .032(5) -.003(3) .003(4) .001(4)
N2a .022(4) .025(5) .031(5) -.001(3) .005(3) -.005(4)
N3a .022(4) .021(5) .033(5) -.000(3) .004(3) .001(4)
N4a .024(4) .038(6) .036(5) .002(4) .008(4) -.006(4)
C1a .029(5) .024(6) .023(5) -.007(4) -.005(4) .004(4)
C2a .032(5) .036(6) .026(5) -.008(4) .002(4) .001(5)
C3a .037(6) .043(7) .037(6) -.014(5) -.005(5) -.006(5)
C4a .046(6) .044(7) .026(6) -.004(5) -.006(5) -.009(5)
C5a .044(6) .017(6) .036(6) .002(4) .001(5) -.005(5)
C6a .028(5) .018(6) .029(5) .003(4) -.001(4) -.001(4)
C7a .024(5) .025(6) .024(5) -.002(4) -.000(4) .003(4)
C8a .029(5) .037(7) .041(6) .006(5) .001(5) -.007(5)
C9a .021(4) .027(5) .020(5) .006(4) .001(4) .006(4)
C10a .024(4) .024(6) .033(5) -.001(4) .004(4) .002(4)
C11a .022(5) .019(6) .034(6) .001(4) .005(4) .007(5)
C12a .020(4) .026(5) .040(5) -.002(4) .007(4) -.003(6)
C13a .030(5) .025(6) .049(7) -.006(4) .005(5) .001(5)
C14a .036(6) .037(7) .053(7) -.010(5) -.006(5) -.003(6)
C15a .027(5) .037(7) .095(9) -.008(5) -.010(6) .009(7)
C16a .022(5) .042(7) .064(8) -.003(5) .000(5) .000(6)
C17a .032(5) .030(6) .046(6) -.007(5) -.002(5) .003(5)
C18a .037(6) .055(8) .050(6) .003(5) .008(5) -.020(6)
O1b .023(3) .024(4) .030(4) .002(3) -.005(3) .004(3)
O2b .033(4) .026(4) .034(4) .006(3) .011(3) .001(3)
N1b .018(4) .028(5) .028(4) -.002(3) .000(3) -.004(4)
N2b .036(5) .031(5) .032(4) .013(4) -.007(3) -.002(4)
N3b .029(4) .026(5) .027(5) -.000(4) .002(3) .003(4)
N4b .037(5) .027(5) .025(5) .005(4) -.001(4) .006(4)
C1b .028(5) .025(6) .027(5) .001(4) .002(4) -.009(4)
C2b .029(5) .044(7) .032(6) -.009(4) -.001(5) -.007(5)
C3b .040(5) .046(7) .050(7) -.016(5) .010(5) -.017(6)
C4b .024(5) .067(8) .051(6) -.011(6) .006(4) -.008(7)
C5b .023(5) .069(9) .052(7) .014(5) -.005(5) -.012(6)
C6b .024(5) .033(7) .034(6) -.001(5) -.002(4) -.008(5)
C7b .031(5) .017(6) .023(5) .008(4) .001(4) -.001(4)
C8b .050(6) .044(8) .072(9) .001(5) -.027(6) .007(6)
C9b .028(5) .021(6) .024(5) .001(4) .004(4) .006(4)
C10b .030(5) .027(6) .023(5) .001(4) -.005(4) .002(4)
C11b .039(5) .019(6) .018(5) -.005(4) -.001(4) .004(4)
C12b .040(6) .020(6) .019(5) -.013(4) .005(4) .000(4)
C13b .038(6) .041(7) .033(6) -.006(5) .005(5) .008(5)
C14b .050(6) .044(8) .048(7) -.014(6) .009(5) .013(6)
C15b .059(7) .036(7) .042(6) -.017(6) .020(6) .001(5)
C16b .059(7) .031(7) .040(6) -.008(5) .003(5) .007(5)
C17b .043(6) .025(6) .027(5) -.001(5) .000(4) .004(5)
C18b .048(7) .040(7) .052(7) .013(5) .001(5) .013(6)
Cl1c .0417(14) .0546(19) .0506(17) .0131(13) -.0063(12) -.0017(14)
O1c .118(8) .052(6) .081(7) .005(6) .026(6) .001(5)
O2c .053(5) .095(8) .110(7) .016(5) -.013(5) .034(6)
O3c .056(5) .088(7) .059(6) .013(4) .001(4) .002(5)
O4c .069(6) .120(8) .069(6) .020(5) -.012(5) -.040(6)
Cl1d .082(2) .0409(18) .071(3) .0131(16) -.0177(18) -.0076(17)
O1d .157(10) .061(8) .185(13) .032(7) -.073(9) -.057(8)
O2d .073(5) .069(6) .079(6) .014(5) -.004(5) -.016(5)
O3d .121(9) .110(10) .130(10) .037(7) -.037(8) .026(8)
O4d .080(6) .106(9) .080(7) .009(6) .011(5) .011(6)
O1e .084(5) .059(5) .046(5) -.016(5) -.017(4) -.011(5)
C1e .133(13) .107(13) .059(10) -.043(10) -.020(9) .014(9)
C2e .130(14) .095(15) .120(15) -.022(11) -.031(11) -.020(11)
O1f .129(8) .053(7) .068(7) -.010(6) -.014(6) .014(5)
C1f .199(19) .055(10) .069(10) -.014(11) -.046(11) -.012(8)
C2f .078(11) .25(3) .122(15) -.008(13) -.016(12) .053(18)
O1g .075(6) .066(7) .077(6) -.015(5) -.007(5) -.005(5)
C1g .086(9) .069(10) .069(10) -.020(7) .012(7) -.002(7)
C2g .075(9) .080(11) .068(9) -.015(7) .015(7) -.006(8)
O1h .065(5) .064(7) .131(9) -.004(4) .009(6) -.014(6)
C1h .115(11) .049(10) .161(18) .022(8) .074(12) -.001(11)
C2h .068(8) .069(11) .062(8) .024(7) -.013(6) -.015(7)
O1i .140(9) .052(7) .115(9) .00000 -.015(9) .00000

loop_
_atom_type_symbol
_atom_type_scat_source
_atom_type_scat_dispersion_real
_atom_type_scat_dispersion_imag
C Int._Tables_Vol_IV_Tables_2.2B_and_2.3.1 .002 .002
H Int._Tables_Vol_IV_Tables_2.2B_and_2.3.1 0 0
O Int._Tables_Vol_IV_Tables_2.2B_and_2.3.1 .008 .006
N Int._Tables_Vol_IV_Tables_2.2B_and_2.3.1 .004 .003
Cl Int._Tables_Vol_IV_Tables_2.2B_and_2.3.1 .132 .159
Co Int._Tables_Vol_IV_Tables_2.2B_and_2.3.1 .299 .973

loop_
_geom_angle_atom_site_label_1
_geom_angle_atom_site_label_2
_geom_angle_atom_site_label_3
_geom_angle_site_symmetry_1
_geom_angle_site_symmetry_2
_geom_angle_site_symmetry_3
_geom_angle
O1a Co1 N1a . . . 78.2(3)
O1a Co1 O1b . . . 78.3(2)
O1a Co1 N1b . . . 153.6(3)
O1a Co1 O1b . . 3_566 79.90(18)
O1a Co1 O2b . . 3_566 113.4(3)
N1a Co1 O1b . . . 119.1(3)
N1a Co1 N1b . . . 104.1(3)
N1a Co1 O1b . . 3_566 144.4(3)
N1a Co1 O2b . . 3_566 88.3(3)
O1b Co1 N1b . . . 77.8(3)
O1b Co1 O1b . . 3_566 83.0(3)
O1b Co1 O2b . . 3_566 152.4(3)
N1b Co1 O1b . . 3_566 108.0(3)
N1b Co1 O2b . . 3_566 93.0(3)
O1b Co1 O2b 3_566 . 3_566 75.1(3)
O1a Co2 O1a . . 3_566 82.0(3)
O1a Co2 O2a . . 3_566 154.0(3)
O1a Co2 N3a . . 3_566 101.9(3)
O1a Co2 O1b . . 3_566 83.7(2)
O1a Co2 N3b . . 3_566 108.2(3)
O1a Co2 O2a 3_566 . 3_566 72.0(2)
O1a Co2 N3a 3_566 . 3_566 87.6(3)
O1a Co2 O1b 3_566 . 3_566 76.62(18)
O1a Co2 N3b 3_566 . 3_566 159.4(3)
O2a Co2 N3a 3_566 . 3_566 78.0(3)
O2a Co2 O1b 3_566 . 3_566 89.7(2)
O2a Co2 N3b 3_566 . 3_566 96.4(3)
N3a Co2 O1b 3_566 . 3_566 162.4(3)
N3a Co2 N3b 3_566 . 3_566 107.0(3)
O1b Co2 N3b 3_566 . 3_566 86.6(3)
Co1 O1a Co2 . . . 95.27(19)
Co1 O1a C9a . . . 113.7(5)
Co1 O1a Co2 . . 3_566 96.8(2)
Co2 O1a C9a . . . 134.5(5)
Co2 O1a Co2 . . 3_566 97.3(3)
C9a O1a Co2 . . 3_566 112.3(5)
C10a O2a Co2 . . 3_566 99.5(5)
Co1 N1a C1a . . . 138.1(6)
Co1 N1a C7a . . . 116.0(6)
C1a N1a C7a . . . 105.7(7)
C6a N2a C7a . . . 107.5(7)
C6a N2a C8a . . . 123.9(7)
C7a N2a C8a . . . 128.5(7)
C11a N3a C12a . . . 105.7(7)
C11a N3a Co2 . . 3_566 107.6(5)
C12a N3a Co2 . . 3_566 146.7(6)
C11a N4a C17a . . . 105.6(8)
C11a N4a C18a . . . 127.3(8)
C17a N4a C18a . . . 127.0(7)
N1a C1a C2a . . . 129.9(8)
N1a C1a C6a . . . 109.3(7)
C2a C1a C6a . . . 120.8(8)
C1a C2a C3a . . . 116.0(8)
C2a C3a C4a . . . 123.1(8)
C3a C4a C5a . . . 121.1(9)
C4a C5a C6a . . . 116.6(8)
N2a C6a C1a . . . 105.9(7)
N2a C6a C5a . . . 131.8(8)
C1a C6a C5a . . . 122.3(8)
N1a C7a N2a . . . 111.7(7)
N1a C7a C9a . . . 121.4(8)
N2a C7a C9a . . . 126.8(7)
O1a C9a C7a . . . 109.9(6)
O1a C9a C10a . . . 108.9(7)
C7a C9a C10a . . . 108.0(7)
O2a C10a C9a . . . 106.5(6)
O2a C10a C11a . . . 107.4(7)
C9a C10a C11a . . . 110.4(7)
N3a C11a N4a . . . 112.9(7)
N3a C11a C10a . . . 121.3(7)
N4a C11a C10a . . . 125.8(8)
N3a C12a C13a . . . 130.3(8)
N3a C12a C17a . . . 109.3(8)
C13a C12a C17a . . . 120.4(7)
C12a C13a C14a . . . 116.5(8)
C13a C14a C15a . . . 121.9(10)
C14a C15a C16a . . . 122.1(9)
C15a C16a C17a . . . 116.5(9)
N4a C17a C12a . . . 106.5(8)
N4a C17a C16a . . . 130.9(9)
C12a C17a C16a . . . 122.6(9)
Co1 O1b C9b . . . 114.6(5)
Co1 O1b Co1 . . 3_566 94.1(3)
Co1 O1b Co2 . . 3_566 108.2(3)
C9b O1b Co1 . . 3_566 114.4(5)
C9b O1b Co2 . . 3_566 122.2(5)
Co1 O1b Co2 3_566 . 3_566 98.7(3)
C10b O2b Co1 . . 3_566 114.7(5)
Co1 N1b C1b . . . 140.4(6)
Co1 N1b C7b . . . 113.4(5)
C1b N1b C7b . . . 106.2(7)
C6b N2b C7b . . . 106.7(8)
C6b N2b C8b . . . 123.9(7)
C7b N2b C8b . . . 129.4(8)
C11b N3b C12b . . . 104.3(7)
C11b N3b Co2 . . 3_566 126.0(6)
C12b N3b Co2 . . 3_566 129.6(6)
C11b N4b C17b . . . 107.3(7)
C11b N4b C18b . . . 127.8(8)
C17b N4b C18b . . . 124.9(8)
N1b C1b C2b . . . 130.7(8)
N1b C1b C6b . . . 107.9(8)
C2b C1b C6b . . . 121.4(7)
C1b C2b C3b . . . 116.7(8)
C2b C3b C4b . . . 122.4(9)
C3b C4b C5b . . . 121.2(8)
C4b C5b C6b . . . 117.1(10)
N2b C6b C1b . . . 106.7(7)
N2b C6b C5b . . . 132.1(9)
C1b C6b C5b . . . 121.1(9)
N1b C7b N2b . . . 112.5(7)
N1b C7b C9b . . . 119.0(7)
N2b C7b C9b . . . 128.5(8)
O1b C9b C7b . . . 106.4(7)
O1b C9b C10b . . . 106.3(6)
C7b C9b C10b . . . 115.9(7)
O2b C10b C9b . . . 107.2(7)
O2b C10b C11b . . . 111.3(7)
C9b C10b C11b . . . 110.1(7)
N3b C11b N4b . . . 112.2(8)
N3b C11b C10b . . . 125.9(8)
N4b C11b C10b . . . 121.9(8)
N3b C12b C13b . . . 130.8(8)
N3b C12b C17b . . . 109.8(7)
C13b C12b C17b . . . 119.4(9)
C12b C13b C14b . . . 118.4(9)
C13b C14b C15b . . . 120.5(9)
C14b C15b C16b . . . 123.1(10)
C15b C16b C17b . . . 115.8(9)
N4b C17b C12b . . . 106.4(8)
N4b C17b C16b . . . 130.9(9)
C12b C17b C16b . . . 122.7(8)
O1c Cl1c O2c . . . 108.8(6)
O1c Cl1c O3c . . . 108.1(6)
O1c Cl1c O4c . . . 108.3(6)
O2c Cl1c O3c . . . 110.7(5)
O2c Cl1c O4c . . . 109.4(6)
O3c Cl1c O4c . . . 111.5(5)
O1d Cl1d O2d . . . 107.9(6)
O1d Cl1d O3d . . . 112.4(7)
O1d Cl1d O4d . . . 109.5(7)
O2d Cl1d O3d . . . 110.3(7)
O2d Cl1d O4d . . . 108.0(6)
O3d Cl1d O4d . . . 108.7(6)
O1e C1e C2e . . . 116.9(13)
O1f C1f C2f . . . 107.1(14)
O1g C1g C2g . . . 113.8(11)
O1h C1h C2h . . . 119.4(14)
O1i C1i C2i . . . 109.4(13)

loop_
_geom_bond_atom_site_label_1
_geom_bond_atom_site_label_2
_geom_bond_site_symmetry_1
_geom_bond_site_symmetry_2
_geom_bond_distance
Co1 O1a . . 2.214(5)
Co1 N1a . . 2.025(7)
Co1 O1b . . 2.065(6)
Co1 N1b . . 2.084(7)
Co1 O1b . 3_566 2.101(6)
Co1 O2b . 3_566 2.188(7)
Co2 O1a . . 2.076(5)
Co2 O1a . 3_566 2.277(6)
Co2 O2a . 3_566 2.227(6)
Co2 N3a . 3_566 2.115(6)
Co2 O1b . 3_566 2.079(5)
Co2 N3b . 3_566 2.107(8)
O1a C9a . . 1.396(10)
O2a C10a . . 1.426(10)
N1a C1a . . 1.387(11)
N1a C7a . . 1.335(10)
N2a C6a . . 1.380(10)
N2a C7a . . 1.358(11)
N2a C8a . . 1.466(11)
N3a C11a . . 1.323(11)
N3a C12a . . 1.386(9)
N4a C11a . . 1.376(10)
N4a C17a . . 1.391(12)
N4a C18a . . 1.451(12)
C1a C2a . . 1.414(12)
C1a C6a . . 1.394(12)
C2a C3a . . 1.372(13)
C3a C4a . . 1.394(13)
C4a C5a . . 1.387(13)
C5a C6a . . 1.390(12)
C7a C9a . . 1.490(12)
C9a C10a . . 1.565(12)
C10a C11a . . 1.488(11)
C12a C13a . . 1.408(13)
C12a C17a . . 1.396(12)
C13a C14a . . 1.385(12)
C14a C15a . . 1.409(14)
C15a C16a . . 1.359(15)
C16a C17a . . 1.398(13)
O1b C9b . . 1.411(10)
O2b C10b . . 1.428(10)
N1b C1b . . 1.401(10)
N1b C7b . . 1.320(11)
N2b C6b . . 1.385(12)
N2b C7b . . 1.353(10)
N2b C8b . . 1.437(14)
N3b C11b . . 1.344(11)
N3b C12b . . 1.396(11)
N4b C11b . . 1.356(12)
N4b C17b . . 1.372(11)
N4b C18b . . 1.468(13)
C1b C2b . . 1.392(12)
C1b C6b . . 1.394(13)
C2b C3b . . 1.383(12)
C3b C4b . . 1.388(15)
C4b C5b . . 1.380(17)
C5b C6b . . 1.404(12)
C7b C9b . . 1.524(11)
C9b C10b . . 1.542(13)
C10b C11b . . 1.510(12)
C12b C13b . . 1.391(12)
C12b C17b . . 1.381(13)
C13b C14b . . 1.378(15)
C14b C15b . . 1.387(15)
C15b C16b . . 1.351(15)
C16b C17b . . 1.411(13)
Cl1c O3c . . 1.428(8)
Cl1c O4c . . 1.411(10)
Cl1d O1d . . 1.421(13)
Cl1d O2d . . 1.412(9)
Cl1d O3d . . 1.391(12)
Cl1d O4d . . 1.421(10)
O1e C1e . . 1.418(18)
C1e C2e . . 1.41(3)
O1f C1f . . 1.457(18)
C1f C2f . . 1.42(3)
O1g C1g . . 1.435(16)
C1g C2g . . 1.490(18)
O1h C1h . . 1.374(17)
C1h C2h . . 1.44(3)
O1i C1i . . 1.34(2)
C1i C2i . . 1.45(3)

loop_
_geom_torsion_atom_site_label_1
_geom_torsion_atom_site_label_2
_geom_torsion_atom_site_label_3
_geom_torsion_atom_site_label_4
_geom_torsion_site_symmetry_1
_geom_torsion_site_symmetry_2
_geom_torsion_site_symmetry_3
_geom_torsion_site_symmetry_4
_geom_torsion
N1a Co1 O1a Co2 . . . . 140.1(3)
N1a Co1 O1a C9a . . . . -4.0(6)
N1a Co1 O1a Co2 . . . 3_566 -121.9(3)
O1b Co1 O1a Co2 . . . . -96.6(3)
O1b Co1 O1a C9a . . . . 119.4(6)
O1b Co1 O1a Co2 . . . 3_566 1.5(2)
N1b Co1 O1a Co2 . . . . -122.0(5)
N1b Co1 O1a C9a . . . . 94.0(8)
N1b Co1 O1a Co2 . . . 3_566 -23.9(6)
O1b Co1 O1a Co2 3_566 . . . -11.7(3)
O1b Co1 O1a C9a 3_566 . . . -155.7(6)
O1b Co1 O1a Co2 3_566 . . 3_566 86.4(3)
O2b Co1 O1a Co2 3_566 . . . 57.1(3)
O2b Co1 O1a C9a 3_566 . . . -86.9(6)
O2b Co1 O1a Co2 3_566 . . 3_566 155.2(2)
O1a Co1 N1a C1a . . . . -174.2(9)
O1a Co1 N1a C7a . . . . -1.7(6)
O1b Co1 N1a C1a . . . . 116.5(8)
O1b Co1 N1a C7a . . . . -71.1(7)
N1b Co1 N1a C1a . . . . 32.8(9)
N1b Co1 N1a C7a . . . . -154.7(6)
O1b Co1 N1a C1a 3_566 . . . -121.0(8)
O1b Co1 N1a C7a 3_566 . . . 51.5(8)
O2b Co1 N1a C1a 3_566 . . . -59.8(9)
O2b Co1 N1a C7a 3_566 . . . 112.6(7)
O1a Co1 O1b C9b . . . . -141.9(5)
O1a Co1 O1b Co1 . . . 3_566 98.8(2)
O1a Co1 O1b Co2 . . . 3_566 -1.7(3)
N1a Co1 O1b C9b . . . . -72.6(5)
N1a Co1 O1b Co1 . . . 3_566 168.1(3)
N1a Co1 O1b Co2 . . . 3_566 67.6(4)
N1b Co1 O1b C9b . . . . 26.9(5)
N1b Co1 O1b Co1 . . . 3_566 -92.4(3)
N1b Co1 O1b Co2 . . . 3_566 167.0(4)
O1b Co1 O1b C9b 3_566 . . . 137.0(5)
O1b Co1 O1b Co1 3_566 . . 3_566 17.77(18)
O1b Co1 O1b Co2 3_566 . . 3_566 -82.8(3)
O2b Co1 O1b C9b 3_566 . . . 99.5(7)
O2b Co1 O1b Co1 3_566 . . 3_566 -19.8(5)
O2b Co1 O1b Co2 3_566 . . 3_566 -120.3(4)
O1a Co1 N1b C1b . . . . -168.1(7)
O1a Co1 N1b C7b . . . . 10.6(10)
N1a Co1 N1b C1b . . . . -76.3(9)
N1a Co1 N1b C7b . . . . 102.4(6)
O1b Co1 N1b C1b . . . . 166.4(9)
O1b Co1 N1b C7b . . . . -14.9(6)
O1b Co1 N1b C1b 3_566 . . . 88.0(9)
O1b Co1 N1b C7b 3_566 . . . -93.3(6)
O2b Co1 N1b C1b 3_566 . . . 12.7(9)
O2b Co1 N1b C7b 3_566 . . . -168.6(6)
O1a Co1 O1b Co2 . . 3_566 . 11.7(3)
O1a Co1 O1b Co1 . . 3_566 3_566 -97.4(3)
N1a Co1 O1b Co2 . . 3_566 . -41.0(5)
N1a Co1 O1b Co1 . . 3_566 3_566 -150.2(4)
O1b Co1 O1b Co2 . . 3_566 . 91.1(3)
O1b Co1 O1b Co1 . . 3_566 3_566 -18.09(18)
N1b Co1 O1b Co2 . . 3_566 . 165.7(3)
N1b Co1 O1b Co1 . . 3_566 3_566 56.6(3)
O2b Co1 O1b Co2 3_566 . 3_566 . -105.9(3)
O2b Co1 O1b Co1 3_566 . 3_566 3_566 144.9(3)
O1a Co2 O1a Co1 3_566 . . . 89.0(3)
O1a Co2 O1a C9a 3_566 . . . -140.0(7)
O1a Co2 O1a Co2 3_566 . . 3_566 -8.53(16)
O2a Co2 O1a Co1 3_566 . . . 87.9(5)
O2a Co2 O1a C9a 3_566 . . . -141.0(7)
O2a Co2 O1a Co2 3_566 . . 3_566 -9.6(5)
N3a Co2 O1a Co1 3_566 . . . 174.8(3)
N3a Co2 O1a C9a 3_566 . . . -54.2(7)
N3a Co2 O1a Co2 3_566 . . 3_566 77.3(3)
O1b Co2 O1a Co1 3_566 . . . 11.7(3)
O1b Co2 O1a C9a 3_566 . . . 142.7(7)
O1b Co2 O1a Co2 3_566 . . 3_566 -85.8(2)
N3b Co2 O1a Co1 3_566 . . . -72.6(3)
N3b Co2 O1a C9a 3_566 . . . 58.4(7)
N3b Co2 O1a Co2 3_566 . . 3_566 -170.1(2)
O1a Co2 O1a Co1 . . 3_566 3_566 -86.87(19)
O1a Co2 O1a Co2 . . 3_566 3_566 9.36(17)
O2a Co2 O1a Co1 3_566 . 3_566 3_566 92.6(2)
O2a Co2 O1a Co2 3_566 . 3_566 3_566 -171.1(3)
N3a Co2 O1a Co1 3_566 . 3_566 3_566 170.8(3)
N3a Co2 O1a Co2 3_566 . 3_566 3_566 -93.0(3)
O1b Co2 O1a Co1 3_566 . 3_566 3_566 -1.5(2)
O1b Co2 O1a Co2 3_566 . 3_566 3_566 94.7(3)
N3b Co2 O1a Co1 3_566 . 3_566 3_566 34.6(7)
N3b Co2 O1a Co2 3_566 . 3_566 3_566 130.8(6)
O1a Co2 O1b Co1 . . 3_566 . -12.4(3)
O1a Co2 O1b Co1 . . 3_566 3_566 84.9(3)
O1a Co2 O1b Co1 3_566 . 3_566 . -95.6(3)
O1a Co2 O1b Co1 3_566 . 3_566 3_566 1.7(3)
O2a Co2 O1b Co1 3_566 . 3_566 . -167.2(3)
O2a Co2 O1b Co1 3_566 . 3_566 3_566 -69.9(3)
N3a Co2 O1b Co1 3_566 . 3_566 . -122.1(8)
N3a Co2 O1b Co1 3_566 . 3_566 3_566 -24.8(10)
N3b Co2 O1b Co1 3_566 . 3_566 . 96.3(3)
N3b Co2 O1b Co1 3_566 . 3_566 3_566 -166.4(3)
Co1 O1a C9a C7a . . . . 8.0(8)
Co1 O1a C9a C10a . . . . -110.2(6)
Co2 O1a C9a C7a . . . . -116.9(7)
Co2 O1a C9a C10a . . . . 125.0(6)
Co2 O1a C9a C7a 3_566 . . . 116.6(6)
Co2 O1a C9a C10a 3_566 . . . -1.6(7)
Co1 O1a Co2 O2a . . 3_566 . 92.6(3)
Co1 O1a Co2 N3a . . 3_566 . 170.8(3)
Co1 O1a Co2 O1b . . 3_566 . -1.5(2)
Co1 O1a Co2 N3b . . 3_566 . 34.6(7)
Co1 O1a Co2 O1a . . 3_566 3_566 -86.87(19)
Co2 O1a Co2 O2a . . 3_566 . -171.1(3)
Co2 O1a Co2 N3a . . 3_566 . -93.0(3)
Co2 O1a Co2 O1b . . 3_566 . 94.7(3)
Co2 O1a Co2 N3b . . 3_566 . 130.8(6)
Co2 O1a Co2 O1a . . 3_566 3_566 9.36(17)
C9a O1a Co2 O2a . . 3_566 . -26.4(5)
C9a O1a Co2 N3a . . 3_566 . 51.7(5)
C9a O1a Co2 O1b . . 3_566 . -120.5(5)
C9a O1a Co2 N3b . . 3_566 . -84.5(8)
C9a O1a Co2 O1a . . 3_566 3_566 154.1(5)
Co2 O2a C10a C9a 3_566 . . . -67.4(6)
Co2 O2a C10a C11a 3_566 . . . 50.9(7)
C10a O2a Co2 O1a . . 3_566 . 49.5(5)
C10a O2a Co2 N3a . . 3_566 . -41.9(5)
C10a O2a Co2 O1b . . 3_566 . 125.5(5)
C10a O2a Co2 N3b . . 3_566 . -148.0(5)
C10a O2a Co2 O1a . . 3_566 3_566 50.6(7)
Co1 N1a C1a C2a . . . . -6.0(15)
Co1 N1a C1a C6a . . . . 172.1(7)
C7a N1a C1a C2a . . . . -178.9(9)
C7a N1a C1a C6a . . . . -.9(10)
Co1 N1a C7a N2a . . . . -174.3(6)
Co1 N1a C7a C9a . . . . 7.3(11)
C1a N1a C7a N2a . . . . .5(10)
C1a N1a C7a C9a . . . . -177.9(8)
C7a N2a C6a C1a . . . . -.7(9)
C7a N2a C6a C5a . . . . -178.8(10)
C8a N2a C6a C1a . . . . -177.1(8)
C8a N2a C6a C5a . . . . 4.8(15)
C6a N2a C7a N1a . . . . .2(10)
C6a N2a C7a C9a . . . . 178.5(8)
C8a N2a C7a N1a . . . . 176.3(8)
C8a N2a C7a C9a . . . . -5.4(14)
C12a N3a C11a N4a . . . . -.1(10)
C12a N3a C11a C10a . . . . 178.9(8)
Co2 N3a C11a N4a 3_566 . . . 179.9(6)
Co2 N3a C11a C10a 3_566 . . . -1.2(10)
C11a N3a C12a C13a . . . . 179.1(10)
C11a N3a C12a C17a . . . . .2(10)
Co2 N3a C12a C13a 3_566 . . . -.9(18)
Co2 N3a C12a C17a 3_566 . . . -179.8(8)
C11a N3a Co2 O1a . . 3_566 . -48.3(6)
C11a N3a Co2 O2a . . 3_566 . 23.8(6)
C11a N3a Co2 O1b . . 3_566 . -22.6(12)
C11a N3a Co2 N3b . . 3_566 . 116.9(6)
C11a N3a Co2 O1a . . 3_566 3_566 -129.6(6)
C12a N3a Co2 O1a . . 3_566 . 131.6(11)
C12a N3a Co2 O2a . . 3_566 . -156.2(11)
C12a N3a Co2 O1b . . 3_566 . 157.3(10)
C12a N3a Co2 N3b . . 3_566 . -63.1(11)
C12a N3a Co2 O1a . . 3_566 3_566 50.4(11)
C17a N4a C11a N3a . . . . -.0(8)
C17a N4a C11a C10a . . . . -178.9(8)
C18a N4a C11a N3a . . . . -178.7(8)
C18a N4a C11a C10a . . . . 2.4(14)
C11a N4a C17a C12a . . . . .1(10)
C11a N4a C17a C16a . . . . -179.5(10)
C18a N4a C17a C12a . . . . 178.8(9)
C18a N4a C17a C16a . . . . -.8(15)
N1a C1a C2a C3a . . . . 178.7(9)
C6a C1a C2a C3a . . . . .8(13)
N1a C1a C6a N2a . . . . 1.0(10)
N1a C1a C6a C5a . . . . 179.3(8)
C2a C1a C6a N2a . . . . 179.2(8)
C2a C1a C6a C5a . . . . -2.5(13)
C1a C2a C3a C4a . . . . .9(14)
C2a C3a C4a C5a . . . . -1.0(15)
C3a C4a C5a C6a . . . . -.5(14)
C4a C5a C6a N2a . . . . -179.9(9)
C4a C5a C6a C1a . . . . 2.2(13)
N1a C7a C9a O1a . . . . -10.3(11)
N1a C7a C9a C10a . . . . 108.4(9)
N2a C7a C9a O1a . . . . 171.5(8)
N2a C7a C9a C10a . . . . -69.8(11)
O1a C9a C10a O2a . . . . 47.1(8)
O1a C9a C10a C11a . . . . -69.1(8)
C7a C9a C10a O2a . . . . -72.2(8)
C7a C9a C10a C11a . . . . 171.5(7)
O2a C10a C11a N3a . . . . -37.9(11)
O2a C10a C11a N4a . . . . 141.0(9)
C9a C10a C11a N3a . . . . 77.8(10)
C9a C10a C11a N4a . . . . -103.4(10)
N3a C12a C13a C14a . . . . -179.2(10)
C17a C12a C13a C14a . . . . -.4(14)
N3a C12a C17a N4a . . . . -.2(10)
N3a C12a C17a C16a . . . . 179.5(9)
C13a C12a C17a N4a . . . . -179.2(9)
C13a C12a C17a C16a . . . . .4(14)
C12a C13a C14a C15a . . . . -.6(15)
C13a C14a C15a C16a . . . . 1.5(17)
C14a C15a C16a C17a . . . . -1.4(16)
C15a C16a C17a N4a . . . . -180.0(10)
C15a C16a C17a C12a . . . . .5(15)
Co1 O1b C9b C7b . . . . -31.4(7)
Co1 O1b C9b C10b . . . . -155.5(5)
Co1 O1b C9b C7b 3_566 . . . 75.7(7)
Co1 O1b C9b C10b 3_566 . . . -48.3(7)
Co2 O1b C9b C7b 3_566 . . . -165.5(5)
Co2 O1b C9b C10b 3_566 . . . 70.5(7)
Co1 O1b Co1 O2b . . 3_566 . 144.9(3)
Co1 O1b Co1 O1a . . 3_566 3_566 -97.4(3)
Co1 O1b Co1 O1b . . 3_566 3_566 -18.09(18)
C9b O1b Co1 O2b . . 3_566 . 25.5(5)
C9b O1b Co1 O1a . . 3_566 3_566 143.2(5)
C9b O1b Co1 O1b . . 3_566 3_566 -137.5(5)
Co2 O1b Co1 O2b 3_566 . 3_566 . -105.9(3)
Co2 O1b Co1 O1a 3_566 . 3_566 3_566 11.7(3)
Co2 O1b Co1 O1b 3_566 . 3_566 3_566 91.1(3)
Co1 O1b Co2 O1a . . 3_566 . 1.7(3)
Co1 O1b Co2 O2a . . 3_566 . -69.9(3)
Co1 O1b Co2 N3a . . 3_566 . -24.8(10)
Co1 O1b Co2 N3b . . 3_566 . -166.4(3)
Co1 O1b Co2 O1a . . 3_566 3_566 84.9(3)
C9b O1b Co2 O1a . . 3_566 . 138.2(6)
C9b O1b Co2 O2a . . 3_566 . 66.6(6)
C9b O1b Co2 N3a . . 3_566 . 111.7(9)
C9b O1b Co2 N3b . . 3_566 . -29.9(6)
C9b O1b Co2 O1a . . 3_566 3_566 -138.6(6)
Co1 O1b Co2 O1a 3_566 . 3_566 . -95.6(3)
Co1 O1b Co2 O2a 3_566 . 3_566 . -167.2(3)
Co1 O1b Co2 N3a 3_566 . 3_566 . -122.1(8)
Co1 O1b Co2 N3b 3_566 . 3_566 . 96.3(3)
Co1 O1b Co2 O1a 3_566 . 3_566 3_566 -12.4(3)
Co1 O2b C10b C9b 3_566 . . . -29.7(7)
Co1 O2b C10b C11b 3_566 . . . 90.8(7)
C10b O2b Co1 O1b . . 3_566 . 4.4(5)
C10b O2b Co1 O1a . . 3_566 3_566 -67.3(6)
C10b O2b Co1 O1b . . 3_566 3_566 43.2(7)
Co1 N1b C1b C2b . . . . -3.1(15)
Co1 N1b C1b C6b . . . . 179.2(7)
C7b N1b C1b C2b . . . . 178.1(9)
C7b N1b C1b C6b . . . . .3(9)
Co1 N1b C7b N2b . . . . -177.5(6)
Co1 N1b C7b C9b . . . . 1.8(10)
C1b N1b C7b N2b . . . . 1.7(10)
C1b N1b C7b C9b . . . . -179.0(7)
C7b N2b C6b C1b . . . . 3.1(9)
C7b N2b C6b C5b . . . . -179.6(10)
C8b N2b C6b C1b . . . . -175.0(9)
C8b N2b C6b C5b . . . . 2.3(16)
C6b N2b C7b N1b . . . . -3.1(10)
C6b N2b C7b C9b . . . . 177.7(8)
C8b N2b C7b N1b . . . . 174.9(9)
C8b N2b C7b C9b . . . . -4.3(15)
C12b N3b C11b N4b . . . . .6(9)
C12b N3b C11b C10b . . . . 178.8(8)
Co2 N3b C11b N4b 3_566 . . . -177.3(6)
Co2 N3b C11b C10b 3_566 . . . .9(12)
C11b N3b C12b C13b . . . . 178.7(9)
C11b N3b C12b C17b . . . . -1.0(9)
Co2 N3b C12b C13b 3_566 . . . -3.5(14)
Co2 N3b C12b C17b 3_566 . . . 176.8(6)
C11b N3b Co2 O1a . . 3_566 . -42.3(11)
C11b N3b Co2 O2a . . 3_566 . -96.7(7)
C11b N3b Co2 N3a . . 3_566 . -176.0(7)
C11b N3b Co2 O1b . . 3_566 . -7.3(7)
C11b N3b Co2 O1a . . 3_566 3_566 74.9(7)
C12b N3b Co2 O1a . . 3_566 . 140.3(7)
C12b N3b Co2 O2a . . 3_566 . 86.0(7)
C12b N3b Co2 N3a . . 3_566 . 6.6(8)
C12b N3b Co2 O1b . . 3_566 . 175.3(7)
C12b N3b Co2 O1a . . 3_566 3_566 -102.5(7)
C17b N4b C11b N3b . . . . .0(10)
C17b N4b C11b C10b . . . . -178.3(8)
C18b N4b C11b N3b . . . . -177.9(8)
C18b N4b C11b C10b . . . . 3.8(13)
C11b N4b C17b C12b . . . . -.6(10)
C11b N4b C17b C16b . . . . 178.8(10)
C18b N4b C17b C12b . . . . 177.3(8)
C18b N4b C17b C16b . . . . -3.2(15)
N1b C1b C2b C3b . . . . -178.2(9)
C6b C1b C2b C3b . . . . -.6(13)
N1b C1b C6b N2b . . . . -2.2(9)
N1b C1b C6b C5b . . . . -179.9(8)
C2b C1b C6b N2b . . . . 179.8(8)
C2b C1b C6b C5b . . . . 2.1(14)
C1b C2b C3b C4b . . . . -1.1(15)
C2b C3b C4b C5b . . . . 1.4(16)
C3b C4b C5b C6b . . . . .1(15)
C4b C5b C6b N2b . . . . -178.8(10)
C4b C5b C6b C1b . . . . -1.8(14)
N1b C7b C9b O1b . . . . 19.2(10)
N1b C7b C9b C10b . . . . 137.0(8)
N2b C7b C9b O1b . . . . -161.7(8)
N2b C7b C9b C10b . . . . -43.8(12)
O1b C9b C10b O2b . . . . 49.0(8)
O1b C9b C10b C11b . . . . -72.2(8)
C7b C9b C10b O2b . . . . -68.9(8)
C7b C9b C10b C11b . . . . 169.8(7)
O2b C10b C11b N3b . . . . -80.0(10)
O2b C10b C11b N4b . . . . 98.1(9)
C9b C10b C11b N3b . . . . 38.7(11)
C9b C10b C11b N4b . . . . -143.2(8)
N3b C12b C13b C14b . . . . 179.6(9)
C17b C12b C13b C14b . . . . -.7(13)
N3b C12b C17b N4b . . . . 1.0(10)
N3b C12b C17b C16b . . . . -178.5(8)
C13b C12b C17b N4b . . . . -178.7(8)
C13b C12b C17b C16b . . . . 1.8(14)
C12b C13b C14b C15b . . . . -1.6(15)
C13b C14b C15b C16b . . . . 2.9(16)
C14b C15b C16b C17b . . . . -1.8(15)
C15b C16b C17b N4b . . . . -179.9(10)
C15b C16b C17b C12b . . . . -.5(14)
O1b Co1 O1a Co2 . 3_566 3_566 . 86.4(3)
O1b Co1 O1a Co2 . 3_566 3_566 3_566 -11.7(3)
O2b Co1 O1a Co2 . 3_566 3_566 . 155.2(2)
O2b Co1 O1a Co2 . 3_566 3_566 3_566 57.1(3)
O1b Co1 O1a Co2 3_566 3_566 3_566 . 1.5(2)
O1b Co1 O1a Co2 3_566 3_566 3_566 3_566 -96.6(3)
O1b Co1 O1b Co1 . 3_566 3_566 . 17.77(18)
O1b Co1 O1b Co2 . 3_566 3_566 . -82.8(3)
O2b Co1 O1b Co1 . 3_566 3_566 . -19.8(5)
O2b Co1 O1b Co2 . 3_566 3_566 . -120.3(4)
O1a Co1 O1b Co1 3_566 3_566 3_566 . 98.85(19)
O1a Co1 O1b Co2 3_566 3_566 3_566 . -1.7(3)
O1a Co2 O1a Co2 . 3_566 3_566 . -8.53(16)
O1a Co2 O1a Co1 . 3_566 3_566 3_566 89.0(3)
O2a Co2 O1a Co2 . 3_566 3_566 . -9.6(5)
O2a Co2 O1a Co1 . 3_566 3_566 3_566 87.9(5)
N3a Co2 O1a Co2 . 3_566 3_566 . 77.3(3)
N3a Co2 O1a Co1 . 3_566 3_566 3_566 174.8(3)
O1b Co2 O1a Co2 . 3_566 3_566 . -85.8(2)
O1b Co2 O1a Co1 . 3_566 3_566 3_566 11.7(3)
N3b Co2 O1a Co2 . 3_566 3_566 . -170.1(2)
N3b Co2 O1a Co1 . 3_566 3_566 3_566 -72.6(3)
